data_4107473
loop_
_publ_author_name
'Sirilata Yotphan'
'Robert G. Bergman'
'Jonathan A. Ellman'

_publ_section_title
;
 The Stereoselective Formation of Bicyclic Enamines with Bridgehead
 Unsaturation via Tandem C-H Bond
 Activation/Alkenylation/Electrocyclization
;
_journal_name_full 'Journal of the American Chemical Society'
_journal_page_first 2452
_journal_page_last 2453
_journal_paper_doi 10.1021/ja710981b
_journal_volume 130
_journal_year 2008
_chemical_formula_sum 'C13 H23 N O4 S'
_chemical_formula_weight 289.39
_space_group_IT_number 14
_symmetry_cell_setting monoclinic
_symmetry_Int_Tables_number 14
_symmetry_space_group_name_Hall '-P 2yn'
_symmetry_space_group_name_H-M 'P 1 21/n 1'
_audit_creation_date 'Thu Sep 27 12:06:26 2007'
_audit_creation_method 'by teXsan'
_cell_angle_alpha 90
_cell_angle_beta 97.922(1)
_cell_angle_gamma 90
_cell_formula_units_Z 4
_cell_length_a 14.091(1)
_cell_length_b 6.7690(6)
_cell_length_c 15.090(1)
_cell_measurement_reflns_used 3702
_cell_measurement_temperature 163.2
_cell_measurement_theta_max 26.5
_cell_measurement_theta_min 3.0
_cell_volume 1425.58(19)
_computing_cell_refinement 'Bruker-AXS SAINT v6.40'
_computing_data_collection 'Bruker-AXS SMART v5.631'
_computing_data_reduction 'Bruker-AXS SAINT v6.40'
_computing_publication_material teXsan
_computing_structure_refinement teXsan
_computing_structure_solution SIR97
_diffrn_measured_fraction_theta_full 0.9980
_diffrn_measured_fraction_theta_max 0.9980
_diffrn_measurement_device_type 'Bruker APEX'
_diffrn_measurement_method \w-scans
_diffrn_radiation_type 'Mo K\a'
_diffrn_radiation_wavelength 0.7107
_diffrn_reflns_av_R_equivalents 0.017
_diffrn_reflns_limit_h_max 17
_diffrn_reflns_limit_h_min 0
_diffrn_reflns_limit_k_max 8
_diffrn_reflns_limit_k_min 0
_diffrn_reflns_limit_l_max 18
_diffrn_reflns_limit_l_min -18
_diffrn_reflns_number 8212
_diffrn_reflns_theta_full 26.39
_diffrn_reflns_theta_max 26.39
_diffrn_standards_decay_% 0
_diffrn_standards_interval_count 0
_diffrn_standards_interval_time 0
_diffrn_standards_number 0
_exptl_absorpt_coefficient_mu 0.237
_exptl_absorpt_correction_T_max 0.954
_exptl_absorpt_correction_T_min 0.792
_exptl_absorpt_correction_type empirical
_exptl_absorpt_process_details 'Blessing, 1995'
_exptl_crystal_colour colorless
_exptl_crystal_density_diffrn 1.348
_exptl_crystal_description needlelike
_exptl_crystal_F_000 624.00
_exptl_crystal_size_max 0.500
_exptl_crystal_size_mid 0.310
_exptl_crystal_size_min 0.200
_refine_diff_density_max 0.27
_refine_diff_density_min -0.17
_refine_ls_extinction_method none
_refine_ls_goodness_of_fit_ref 1.877
_refine_ls_hydrogen_treatment constr
_refine_ls_number_parameters 172
_refine_ls_number_reflns 2387
_refine_ls_R_factor_all 0.0459
_refine_ls_R_factor_gt 0.0375
_refine_ls_shift/su_max 0.0007
_refine_ls_structure_factor_coef F
_refine_ls_weighting_details 'w = 1/[\s^2^(Fo) + 0.00063|Fo|^2^]'
_refine_ls_weighting_scheme calc
_refine_ls_wR_factor_all 0.0607
_refine_ls_wR_factor_ref 0.0574
_reflns_number_gt 2387
_reflns_number_total 2926
_reflns_threshold_expression F^2^>3.0\s(F^2^)
_cod_data_source_file ja710981b-file005.cif
_cod_data_source_block Van_Sirilata_sy24_at_-110_C
_cod_original_cell_volume 1425.6(2)
_cod_original_sg_symbol_H-M 'P 21/n '
_cod_original_formula_sum 'C13 H23 N O4 S '
_cod_database_code 4107473

loop_
_symmetry_equiv_pos_as_xyz
x,y,z
1/2-x,1/2+y,1/2-z
-x,-y,-z
1/2+x,1/2-y,1/2+z

loop_
_atom_site_label
_atom_site_type_symbol
_atom_site_fract_x
_atom_site_fract_y
_atom_site_fract_z
_atom_site_U_iso_or_equiv
_atom_site_adp_type
_atom_site_occupancy
_atom_site_calc_flag
S1 S 0.78107(3) -0.17018(7) 0.51164(3) 0.0278(1) Uani 1.00 d
O1 O 0.67124(9) -0.2383(2) 0.4879(1) 0.0387(4) Uani 1.00 d
O2 O 0.83742(9) -0.3391(2) 0.49150(9) 0.0342(4) Uani 1.00 d
O3 O 0.7955(1) -0.1214(2) 0.60591(10) 0.0403(4) Uani 1.00 d
O4 O 0.7859(1) -0.0067(2) 0.4522(1) 0.0451(4) Uani 1.00 d
N1 N 0.4956(1) 0.1581(2) 0.17242(10) 0.0222(4) Uani 1.00 d
C1 C 0.5151(1) -0.0620(3) 0.1581(1) 0.0261(4) Uani 1.00 d
C2 C 0.5437(1) -0.1931(3) 0.2395(1) 0.0296(5) Uani 1.00 d
C3 C 0.4667(1) -0.2419(3) 0.2992(1) 0.0333(5) Uani 1.00 d
C4 C 0.4474(1) -0.0766(3) 0.3661(1) 0.0309(5) Uani 1.00 d
C5 C 0.4803(1) 0.1131(3) 0.3294(1) 0.0254(4) Uani 1.00 d
C6 C 0.5690(1) 0.1816(3) 0.3536(1) 0.0264(5) Uani 1.00 d
C7 C 0.6178(1) 0.2908(2) 0.2889(1) 0.0248(4) Uani 1.00 d
C8 C 0.5859(1) 0.2680(2) 0.2024(1) 0.0241(4) Uani 1.00 d
C9 C 0.4280(1) 0.1923(3) 0.2420(1) 0.0243(4) Uani 1.00 d
C10 C 0.3272(1) 0.1180(3) 0.2127(1) 0.0323(5) Uani 1.00 d
C11 C 0.4531(1) 0.2441(3) 0.0833(1) 0.0304(5) Uani 1.00 d
C12 C 0.7086(1) 0.4023(3) 0.3182(1) 0.0337(5) Uani 1.00 d
C13 C 0.6456(1) -0.4112(4) 0.5340(2) 0.0448(6) Uani 1.00 d
H1 H 0.4584 -0.1165 0.1262 0.0314 Uiso 1.00 calc
H2 H 0.5655 -0.0693 0.1223 0.0314 Uiso 1.00 calc
H3 H 0.5656 -0.3149 0.2185 0.0355 Uiso 1.00 calc
H4 H 0.5948 -0.1292 0.2761 0.0355 Uiso 1.00 calc
H5 H 0.4083 -0.2680 0.2614 0.0400 Uiso 1.00 calc
H6 H 0.4864 -0.3571 0.3327 0.0400 Uiso 1.00 calc
H7 H 0.3809 -0.0698 0.3707 0.0371 Uiso 1.00 calc
H8 H 0.4823 -0.1022 0.4234 0.0371 Uiso 1.00 calc
H9 H 0.6004 0.1598 0.4126 0.0317 Uiso 1.00 calc
H10 H 0.6213 0.3225 0.1590 0.0289 Uiso 1.00 calc
H11 H 0.4234 0.3313 0.2490 0.0291 Uiso 1.00 calc
H12 H 0.2886 0.1446 0.2582 0.0388 Uiso 1.00 calc
H13 H 0.3009 0.1833 0.1591 0.0388 Uiso 1.00 calc
H14 H 0.3287 -0.0203 0.2023 0.0388 Uiso 1.00 calc
H15 H 0.4407 0.3808 0.0903 0.0364 Uiso 1.00 calc
H16 H 0.4970 0.2278 0.0414 0.0364 Uiso 1.00 calc
H17 H 0.3949 0.1778 0.0623 0.0364 Uiso 1.00 calc
H18 H 0.6947 0.5159 0.3511 0.0405 Uiso 1.00 calc
H19 H 0.7522 0.3199 0.3550 0.0405 Uiso 1.00 calc
H20 H 0.7364 0.4419 0.2671 0.0405 Uiso 1.00 calc
H21 H 0.5799 -0.4408 0.5159 0.0538 Uiso 1.00 calc
H22 H 0.6838 -0.5194 0.5201 0.0538 Uiso 1.00 calc
H23 H 0.6560 -0.3880 0.5967 0.0538 Uiso 1.00 calc

loop_
_atom_site_aniso_label
_atom_site_aniso_U_11
_atom_site_aniso_U_22
_atom_site_aniso_U_33
_atom_site_aniso_U_12
_atom_site_aniso_U_13
_atom_site_aniso_U_23
S1 0.0229(3) 0.0337(3) 0.0261(3) -0.0006(2) 0.0005(2) 0.0003(2)
O1 0.0221(7) 0.0474(9) 0.0447(9) -0.0002(6) -0.0023(6) -0.0002(7)
O2 0.0279(7) 0.0402(8) 0.0347(8) 0.0055(5) 0.0056(6) 0.0012(6)
O3 0.0411(8) 0.0490(8) 0.0309(8) -0.0094(7) 0.0052(6) -0.0085(6)
O4 0.0468(9) 0.0423(9) 0.0447(9) 0.0020(7) 0.0009(7) 0.0121(7)
N1 0.0214(7) 0.0227(7) 0.0220(8) 0.0022(5) 0.0007(6) -0.0016(6)
C1 0.0262(9) 0.0247(9) 0.0274(9) 0.0015(7) 0.0034(7) -0.0085(7)
C2 0.0314(10) 0.0203(8) 0.036(1) 0.0025(7) 0.0015(8) -0.0038(7)
C3 0.036(1) 0.0246(9) 0.038(1) -0.0044(8) 0.0013(8) 0.0031(8)
C4 0.0296(10) 0.034(1) 0.029(1) -0.0040(8) 0.0035(8) 0.0031(8)
C5 0.0278(9) 0.0263(9) 0.0225(9) 0.0016(7) 0.0048(7) -0.0036(7)
C6 0.0285(9) 0.0273(9) 0.0223(9) -0.0014(7) -0.0002(7) -0.0031(7)
C7 0.0209(8) 0.0210(8) 0.0315(10) 0.0025(6) 0.0008(7) -0.0023(7)
C8 0.0221(8) 0.0213(8) 0.0290(10) 0.0003(7) 0.0042(7) -0.0010(7)
C9 0.0229(9) 0.0247(9) 0.0253(9) 0.0031(6) 0.0038(7) -0.0041(7)
C10 0.0226(9) 0.039(1) 0.035(1) 0.0020(7) 0.0033(8) -0.0026(9)
C11 0.0313(10) 0.035(1) 0.0232(9) 0.0042(8) -0.0013(7) 0.0028(8)
C12 0.0287(10) 0.033(1) 0.038(1) -0.0063(8) -0.0012(8) -0.0022(8)
C13 0.030(1) 0.056(1) 0.049(1) -0.0124(9) 0.0084(9) -0.004(1)

loop_
_atom_type_symbol
_atom_type_description
_atom_type_scat_dispersion_real
_atom_type_scat_dispersion_imag
_atom_type_scat_source
S S 0.125 0.123
;International Tables for Crystallography
(1992, Vol. C, Tables 4.2.6.8 and 6.1.1.1)
;
O O 0.011 0.006
;International Tables for Crystallography
(1992, Vol. C, Tables 4.2.6.8 and 6.1.1.1)
;
C C 0.003 0.002
;International Tables for Crystallography
(1992, Vol. C, Tables 4.2.6.8 and 6.1.1.1)
;
N N 0.006 0.003
;International Tables for Crystallography
(1992, Vol. C, Tables 4.2.6.8 and 6.1.1.1)
;
H H 0.000 0.000
;International Tables for Crystallography
(1992, Vol. C, Table 6.1.1.2)
;

loop_
_geom_angle_atom_site_label_1
_geom_angle_atom_site_label_2
_geom_angle_atom_site_label_3
_geom_angle
_geom_angle_publ_flag
O1 S1 O2 105.41(8) ?
O1 S1 O3 106.55(8) ?
O1 S1 O4 102.13(8) ?
O2 S1 O3 112.30(9) ?
O2 S1 O4 113.83(9) ?
O3 S1 O4 115.27(9) ?
S1 O1 C13 115.2(1) ?
C1 N1 C8 111.4(1) ?
C1 N1 C9 112.6(1) ?
C1 N1 C11 107.8(1) ?
C8 N1 C9 107.6(1) ?
C8 N1 C11 107.2(1) ?
C9 N1 C11 110.2(1) ?
N1 C1 C2 119.0(1) ?
C1 C2 C3 117.9(2) ?
C2 C3 C4 115.2(1) ?
C3 C4 C5 106.7(1) ?
C4 C5 C6 121.5(2) ?
C4 C5 C9 119.1(1) ?
C6 C5 C9 116.1(2) ?
C5 C6 C7 119.9(2) ?
C6 C7 C8 117.9(2) ?
C6 C7 C12 121.1(2) ?
C8 C7 C12 120.5(2) ?
N1 C8 C7 121.0(2) ?
N1 C9 C5 105.7(1) ?
N1 C9 C10 113.4(1) ?
C5 C9 C10 117.4(2) ?
N1 C1 H1 107.046 no
N1 C1 H2 107.047 no
C2 C1 H1 107.044 no
C2 C1 H2 107.044 no
H1 C1 H2 109.461 no
C1 C2 H3 107.328 no
C1 C2 H4 107.327 no
C3 C2 H3 107.326 no
C3 C2 H4 107.325 no
H3 C2 H4 109.460 no
C2 C3 H5 108.026 no
C2 C3 H6 108.031 no
C4 C3 H5 108.026 no
C4 C3 H6 108.027 no
H5 C3 H6 109.460 no
C3 C4 H7 110.173 no
C3 C4 H8 110.172 no
C5 C4 H7 110.170 no
C5 C4 H8 110.172 no
H7 C4 H8 109.461 no
C5 C6 H9 120.040 no
C7 C6 H9 120.041 no
N1 C8 H10 119.506 no
C7 C8 H10 119.506 no
N1 C9 H11 106.568 no
C5 C9 H11 106.568 no
C10 C9 H11 106.567 no
C9 C10 H12 109.470 no
C9 C10 H13 109.471 no
C9 C10 H14 109.470 no
H12 C10 H13 109.472 no
H12 C10 H14 109.472 no
H13 C10 H14 109.472 no
N1 C11 H15 109.471 no
N1 C11 H16 109.468 no
N1 C11 H17 109.468 no
H15 C11 H16 109.474 no
H15 C11 H17 109.475 no
H16 C11 H17 109.472 no
C7 C12 H18 109.472 no
C7 C12 H19 109.469 no
C7 C12 H20 109.471 no
H18 C12 H19 109.471 no
H18 C12 H20 109.473 no
H19 C12 H20 109.470 no
O1 C13 H21 109.471 no
O1 C13 H22 109.468 no
O1 C13 H23 109.471 no
H21 C13 H22 109.471 no
H21 C13 H23 109.474 no
H22 C13 H23 109.471 no

loop_
_geom_bond_atom_site_label_1
_geom_bond_atom_site_label_2
_geom_bond_distance
_geom_bond_publ_flag
S1 O1 1.607(1) yes
S1 O2 1.448(1) yes
S1 O3 1.447(1) yes
S1 O4 1.431(2) yes
O1 C13 1.433(3) yes
N1 C1 1.536(2) yes
N1 C8 1.490(2) yes
N1 C9 1.528(2) yes
N1 C11 1.511(2) yes
C1 C2 1.524(3) yes
C2 C3 1.538(3) yes
C3 C4 1.555(3) yes
C4 C5 1.498(3) yes
C5 C6 1.336(3) yes
C5 C9 1.517(2) yes
C6 C7 1.469(3) yes
C7 C8 1.330(3) yes
C7 C12 1.498(2) yes
C9 C10 1.515(3) yes
C1 H1 0.950 no
C1 H2 0.950 no
C2 H3 0.950 no
C2 H4 0.950 no
C3 H5 0.950 no
C3 H6 0.950 no
C4 H7 0.950 no
C4 H8 0.950 no
C6 H9 0.950 no
C8 H10 0.950 no
C9 H11 0.950 no
C10 H12 0.950 no
C10 H13 0.950 no
C10 H14 0.950 no
C11 H15 0.950 no
C11 H16 0.950 no
C11 H17 0.950 no
C12 H18 0.950 no
C12 H19 0.950 no
C12 H20 0.950 no
C13 H21 0.950 no
C13 H22 0.950 no
C13 H23 0.950 no

loop_
_geom_contact_atom_site_label_1
_geom_contact_atom_site_label_2
_geom_contact_distance
_geom_contact_site_symmetry_2
O1 C4 3.596(2) .
O2 C8 3.335(2) 2_645
O2 C11 3.351(2) 2_645
O2 C1 3.362(2) 4_545
O2 C11 3.386(2) 4_545
O2 C12 3.448(2) 1_545
O3 C11 3.432(2) 4_555
O3 C10 3.433(2) 3_656
O4 C11 3.367(2) 4_555
O4 C6 3.454(2) .
O4 C8 3.491(2) 2_645
O4 C12 3.513(2) .
C5 C13 3.532(3) 3_656

loop_
_geom_torsion_atom_site_label_1
_geom_torsion_atom_site_label_2
_geom_torsion_atom_site_label_3
_geom_torsion_atom_site_label_4
_geom_torsion
_geom_torsion_site_symmetry_1
_geom_torsion_site_symmetry_2
_geom_torsion_site_symmetry_3
_geom_torsion_site_symmetry_4
_geom_torsion_publ_flag
O2 S1 O1 C13 57.1(2) 1_555 1_555 1_555 1_555 yes
O3 S1 O1 C13 -62.4(2) 1_555 1_555 1_555 1_555 yes
O4 S1 O1 C13 176.3(1) 1_555 1_555 1_555 1_555 yes
N1 C1 C2 C3 70.7(2) 1_555 1_555 1_555 1_555 yes
N1 C8 C7 C6 8.4(2) 1_555 1_555 1_555 1_555 yes
N1 C8 C7 C12 -179.7(1) 1_555 1_555 1_555 1_555 yes
N1 C9 C5 C4 -107.1(2) 1_555 1_555 1_555 1_555 yes
N1 C9 C5 C6 52.6(2) 1_555 1_555 1_555 1_555 yes
C1 N1 C8 C7 -91.4(2) 1_555 1_555 1_555 1_555 yes
C1 N1 C9 C5 63.3(2) 1_555 1_555 1_555 1_555 yes
C1 N1 C9 C10 -66.6(2) 1_555 1_555 1_555 1_555 yes
C1 C2 C3 C4 -79.5(2) 1_555 1_555 1_555 1_555 yes
C2 C1 N1 C8 72.2(2) 1_555 1_555 1_555 1_555 yes
C2 C1 N1 C9 -48.8(2) 1_555 1_555 1_555 1_555 yes
C2 C1 N1 C11 -170.6(1) 1_555 1_555 1_555 1_555 yes
C2 C3 C4 C5 22.3(2) 1_555 1_555 1_555 1_555 yes
C3 C4 C5 C6 -92.6(2) 1_555 1_555 1_555 1_555 yes
C3 C4 C5 C9 65.9(2) 1_555 1_555 1_555 1_555 yes
C4 C5 C6 C7 146.2(2) 1_555 1_555 1_555 1_555 yes
C4 C5 C9 C10 20.5(2) 1_555 1_555 1_555 1_555 yes
C5 C6 C7 C8 -20.0(2) 1_555 1_555 1_555 1_555 yes
C5 C6 C7 C12 168.1(2) 1_555 1_555 1_555 1_555 yes
C5 C9 N1 C8 -59.8(2) 1_555 1_555 1_555 1_555 yes
C5 C9 N1 C11 -176.3(1) 1_555 1_555 1_555 1_555 yes
C6 C5 C9 C10 -179.8(2) 1_555 1_555 1_555 1_555 yes
C7 C6 C5 C9 -13.0(2) 1_555 1_555 1_555 1_555 yes
C7 C8 N1 C9 32.4(2) 1_555 1_555 1_555 1_555 yes
C7 C8 N1 C11 150.9(2) 1_555 1_555 1_555 1_555 yes
C8 N1 C9 C10 170.3(1) 1_555 1_555 1_555 1_555 yes
C10 C9 N1 C11 53.7(2) 1_555 1_555 1_555 1_555 yes
